data_7201666
loop_
_publ_author_name
'Wood, Peter A.'
'Forgan, Ross S.'
'Lennie, Alistair R.'
'Parsons, Simon'
'Pidcock, Elna'
'Tasker, Peter A.'
'Warren, John E.'

_publ_section_title
;
 The effect of pressure and substituents on the size of
 pseudo-macrocyclic cavities in salicylaldoxime ligands
;
_journal_issue 2
_journal_name_full CrystEngComm
_journal_page_first 239
_journal_paper_doi 10.1039/b712397c
_journal_volume 10
_journal_year 2008
_chemical_formula_moiety 'C8 H9 N1 O3'
_chemical_formula_sum 'C8 H9 N O3'
_chemical_formula_weight 167.16
_space_group_IT_number 61
_symmetry_cell_setting orthorhombic
_symmetry_space_group_name_Hall '-P 2ac 2ab'
_symmetry_space_group_name_H-M 'P b c a'
_atom_sites_solution_hydrogens geom
_atom_sites_solution_primary direct
_audit_creation_date 06-10-12
_audit_creation_method CRYSTALS_ver_12.84
_cell_angle_alpha 90
_cell_angle_beta 90
_cell_angle_gamma 90
_cell_formula_units_Z 8
_cell_length_a 12.0702(5)
_cell_length_b 6.9200(5)
_cell_length_c 14.7703(5)
_cell_measurement_reflns_used 2025
_cell_measurement_temperature 298
_cell_measurement_theta_max 16
_cell_measurement_theta_min 2
_cell_volume 1233.70(11)
_computing_cell_refinement 'SAINT (Siemens ,1995)'
_computing_data_collection 'SMART (Siemens, 1993)'
_computing_data_reduction 'SAINT (Siemens ,1995)'
_computing_molecular_graphics 'CAMERON (Watkin et al., 1996)'
_computing_publication_material 'CRYSTALS (Betteridge et al., 2003)'
_computing_structure_refinement 'CRYSTALS (Betteridge et al., 2003)'
_computing_structure_solution 'Model taken from ambient pressure structure'
_diffrn_ambient_pressure 6000000
_diffrn_ambient_temperature 298
_diffrn_measured_fraction_theta_full 0.839
_diffrn_measured_fraction_theta_max 0.801
_diffrn_measurement_device_type 'Bruker-Nonius Apex II CCD'
_diffrn_measurement_method '\f & \w scans'
_diffrn_radiation_monochromator silicon
_diffrn_radiation_type synchrotron
_diffrn_radiation_wavelength 0.48720
_diffrn_reflns_av_R_equivalents 0.097
_diffrn_reflns_limit_h_max 14
_diffrn_reflns_limit_h_min -14
_diffrn_reflns_limit_k_max 7
_diffrn_reflns_limit_k_min -6
_diffrn_reflns_limit_l_max 18
_diffrn_reflns_limit_l_min -18
_diffrn_reflns_number 11243
_diffrn_reflns_theta_full 13.326
_diffrn_reflns_theta_max 17.768
_diffrn_reflns_theta_min 2.216
_diffrn_standards_number 0
_exptl_absorpt_coefficient_mu 0.139
_exptl_absorpt_correction_T_max 0.99
_exptl_absorpt_correction_T_min 0.52
_exptl_absorpt_correction_type multi-scan
_exptl_absorpt_process_details 'SADABS version 2004/1'
_exptl_crystal_colour yellow
_exptl_crystal_density_diffrn 1.800
_exptl_crystal_description block
_exptl_crystal_F_000 704
_exptl_crystal_recrystallization_method 'Recrystallisation by evaporation of chloroform solution'
_exptl_crystal_size_max 0.16
_exptl_crystal_size_mid 0.14
_exptl_crystal_size_min 0.08
_refine_diff_density_max 0.20
_refine_diff_density_min -0.17
_refine_ls_extinction_method None
_refine_ls_goodness_of_fit_ref 0.9001
_refine_ls_hydrogen_treatment mixed
_refine_ls_matrix_type full
_refine_ls_number_parameters 115
_refine_ls_number_reflns 1022
_refine_ls_number_restraints 2
_refine_ls_R_factor_all 0.0717
_refine_ls_R_factor_gt 0.0417
_refine_ls_shift/su_max 0.000193
_refine_ls_structure_factor_coef Fsqd
_refine_ls_weighting_details
;
Method, part 1, Chebychev polynomial, (Watkin, 1994, Prince, 1982)
[weight] = 1.0/[A~0~*T~0~(x)+A~1~*T~1~(x) ... +A~n-1~]*T~n-1~(x)]
where A~i~ are the Chebychev coefficients listed below and x= Fcalc/Fmax
Method = Robust Weighting (Prince, 1982)
W = [weight] * [1-(deltaF/6*sigmaF)^2^]^2^
A~i~ are:
50.4 71.5 39.7 12.8 3.69
;
_refine_ls_weighting_scheme calc
_refine_ls_wR_factor_all 0.1113
_refine_ls_wR_factor_gt 0.0890
_refine_ls_wR_factor_ref 0.1113
_reflns_limit_h_max 14
_reflns_limit_h_min 0
_reflns_limit_k_max 7
_reflns_limit_k_min 0
_reflns_limit_l_max 18
_reflns_limit_l_min 0
_reflns_number_gt 693
_reflns_number_total 1022
_reflns_threshold_expression I>2.0\s(I)
_oxford_diffrn_Wilson_B_factor 0.00
_oxford_diffrn_Wilson_scale 0.00
_oxford_refine_ls_scale 1.017(7)
_cod_data_source_file B712397C.txt
_cod_data_source_block MeO60kbar
_cod_depositor_comments
;
The following automatic conversions were performed:
'_symmetry_cell_setting' value 'Orthorhombic' changed to 'orthorhombic'
according to '/home/saulius/struct/CIF-dictionaries/cif_core.dic'
dictionary named 'cif_core.dic' version 2.4.1 from 2010-06-29.

Automatic conversion script
Id: cif_fix_enum 1527 2010-12-29 10:47:43Z saulius 
;
_cod_original_formula_sum 'C8 H9 N1 O3'
_cod_database_code 7201666

loop_
_symmetry_equiv_pos_as_xyz
x,y,z
-x,-y,-z
-x+1/2,y+1/2,z
x+1/2,-y+1/2,-z
x,-y+1/2,z+1/2
-x,y+1/2,-z+1/2
-x+1/2,-y,z+1/2
x+1/2,y,-z+1/2

loop_
_atom_site_label
_atom_site_type_symbol
_atom_site_fract_x
_atom_site_fract_y
_atom_site_fract_z
_atom_site_U_iso_or_equiv
_atom_site_occupancy
_atom_site_adp_type
_atom_site_refinement_flags_posn
_atom_site_refinement_flags_adp
_atom_site_refinement_flags_occupancy
_atom_site_disorder_assembly
_atom_site_disorder_group
_atom_site_attached_hydrogens
O1 O 0.48836(17) -0.0297(4) 0.68217(12) 0.0277 1.0000 Uani D . . . . .
N2 N 0.52925(19) 0.0984(4) 0.61806(14) 0.0209 1.0000 Uani . . . . . .
C3 C 0.5659(2) 0.2543(5) 0.64997(16) 0.0224 1.0000 Uani . . . . . .
C4 C 0.6035(2) 0.4034(5) 0.58774(16) 0.0193 1.0000 Uani . . . . . .
C5 C 0.6124(2) 0.3641(5) 0.49537(16) 0.0190 1.0000 Uani . . . . . .
O5 O 0.59544(16) 0.1865(4) 0.46054(12) 0.0216 1.0000 Uani D . . . . .
C6 C 0.6424(2) 0.5109(5) 0.43592(16) 0.0198 1.0000 Uani . . . . . .
O61 O 0.64688(16) 0.4534(4) 0.34692(11) 0.0257 1.0000 Uani . . . . . .
C62 C 0.7020(2) 0.5858(6) 0.28781(17) 0.0295 1.0000 Uani . . . . . .
C7 C 0.6641(2) 0.6936(5) 0.46729(17) 0.0221 1.0000 Uani . . . . . .
C8 C 0.6570(2) 0.7306(5) 0.55951(18) 0.0227 1.0000 Uani . . . . . .
C9 C 0.6257(2) 0.5880(5) 0.61874(17) 0.0235 1.0000 Uani . . . . . .
H1 H 0.460(3) -0.120(6) 0.646(2) 0.0414 1.0000 Uiso D . . . . .
H3 H 0.5668 0.2770 0.7133 0.0273 1.0000 Uiso R . . . . .
H5 H 0.577(3) 0.113(6) 0.499(2) 0.0330 1.0000 Uiso D . . . . .
H621 H 0.7050 0.5255 0.2287 0.0434 1.0000 Uiso R . . . . .
H622 H 0.7760 0.6101 0.3091 0.0435 1.0000 Uiso R . . . . .
H623 H 0.6602 0.7035 0.2843 0.0443 1.0000 Uiso R . . . . .
H7 H 0.6840 0.7920 0.4269 0.0266 1.0000 Uiso R . . . . .
H8 H 0.6731 0.8555 0.5796 0.0265 1.0000 Uiso R . . . . .
H9 H 0.6195 0.6160 0.6802 0.0283 1.0000 Uiso R . . . . .

loop_
_atom_site_aniso_label
_atom_site_aniso_U_11
_atom_site_aniso_U_22
_atom_site_aniso_U_33
_atom_site_aniso_U_23
_atom_site_aniso_U_13
_atom_site_aniso_U_12
O1 0.0390(12) 0.0283(19) 0.0157(9) 0.0029(8) 0.0040(8) -0.0102(10)
N2 0.0242(12) 0.0189(19) 0.0194(10) 0.0022(10) 0.0027(8) 0.0005(10)
C3 0.0264(14) 0.023(2) 0.0179(12) -0.0029(11) 0.0015(10) 0.0025(12)
C4 0.0144(12) 0.025(2) 0.0186(11) -0.0022(11) -0.0004(9) 0.0003(10)
C5 0.0151(13) 0.020(2) 0.0217(12) -0.0033(11) -0.0021(9) 0.0016(10)
O5 0.0279(10) 0.0194(16) 0.0173(9) -0.0004(8) -0.0007(7) -0.0028(8)
C6 0.0166(13) 0.025(2) 0.0174(11) -0.0007(11) -0.0002(9) 0.0021(11)
O61 0.0326(11) 0.0289(17) 0.0157(9) 0.0003(8) 0.0018(7) -0.0046(9)
C62 0.0299(16) 0.039(3) 0.0199(12) 0.0062(13) 0.0006(10) -0.0054(14)
C7 0.0173(13) 0.024(2) 0.0255(13) 0.0038(12) 0.0010(10) 0.0000(11)
C8 0.0172(13) 0.020(2) 0.0310(14) -0.0062(12) -0.0003(10) -0.0012(11)
C9 0.0208(14) 0.029(2) 0.0209(12) -0.0055(12) 0.0016(10) 0.0023(11)

loop_
_atom_type_symbol
_atom_type_scat_dispersion_real
_atom_type_scat_dispersion_imag
_atom_type_scat_Cromer_Mann_a1
_atom_type_scat_Cromer_Mann_b1
_atom_type_scat_Cromer_Mann_a2
_atom_type_scat_Cromer_Mann_b2
_atom_type_scat_Cromer_Mann_a3
_atom_type_scat_Cromer_Mann_b3
_atom_type_scat_Cromer_Mann_a4
_atom_type_scat_Cromer_Mann_b4
_atom_type_scat_Cromer_Mann_c
_atom_type_scat_source
C 0.0000 0.0010 2.3100 20.8439 1.0200 10.2075 1.5886 0.5687 0.8650 51.6512 0.2156 'International Tables Vol C 4.2.6.8 and 6.1.1.4'
H 0.0000 0.0000 0.4930 10.5109 0.3229 26.1257 0.1402 3.1424 0.0408 57.7998 0.0030 'International Tables Vol C 4.2.6.8 and 6.1.1.4'
N 0.0010 0.0020 12.2126 0.0057 3.1322 9.8933 2.0125 28.9975 1.1663 0.5826 -11.5290 'International Tables Vol C 4.2.6.8 and 6.1.1.4'
O 0.0030 0.0040 3.0485 13.2771 2.2868 5.7011 1.5463 0.3239 0.8670 32.9089 0.2508 'International Tables Vol C 4.2.6.8 and 6.1.1.4'

loop_
_geom_angle_atom_site_label_1
_geom_angle_site_symmetry_1
_geom_angle_atom_site_label_2
_geom_angle_site_symmetry_2
_geom_angle_atom_site_label_3
_geom_angle_site_symmetry_3
_geom_angle
_geom_angle_publ_flag
N2 . O1 . H1 . 100(2) no
O1 . N2 . C3 . 114.7(2) yes
N2 . C3 . C4 . 118.8(2) yes
N2 . C3 . H3 . 121.0 no
C4 . C3 . H3 . 120.1 no
C3 . C4 . C5 . 120.3(3) yes
C3 . C4 . C9 . 120.4(2) yes
C5 . C4 . C9 . 119.2(3) yes
C4 . C5 . O5 . 122.6(3) yes
C4 . C5 . C6 . 119.7(3) yes
O5 . C5 . C6 . 117.7(2) yes
C5 . O5 . H5 . 111(3) no
C5 . C6 . O61 . 113.7(3) yes
C5 . C6 . C7 . 120.6(2) yes
O61 . C6 . C7 . 125.6(3) yes
C6 . O61 . C62 . 114.6(3) yes
O61 . C62 . H621 . 107.0 no
O61 . C62 . H622 . 110.2 no
H621 . C62 . H622 . 109.6 no
O61 . C62 . H623 . 109.4 no
H621 . C62 . H623 . 109.7 no
H622 . C62 . H623 . 110.9 no
C6 . C7 . C8 . 119.3(3) yes
C6 . C7 . H7 . 120.3 no
C8 . C7 . H7 . 120.4 no
C7 . C8 . C9 . 120.6(3) yes
C7 . C8 . H8 . 118.0 no
C9 . C8 . H8 . 121.3 no
C4 . C9 . C8 . 120.4(3) yes
C4 . C9 . H9 . 120.0 no
C8 . C9 . H9 . 119.6 no

loop_
_geom_bond_atom_site_label_1
_geom_bond_site_symmetry_1
_geom_bond_atom_site_label_2
_geom_bond_site_symmetry_2
_geom_bond_distance
_geom_bond_publ_flag
O1 . N2 . 1.388(3) yes
O1 . H1 . 0.89(3) no
N2 . C3 . 1.257(4) yes
C3 . C4 . 1.454(4) yes
C3 . H3 . 0.949 no
C4 . C5 . 1.395(3) yes
C4 . C9 . 1.383(4) yes
C5 . O5 . 1.348(4) yes
C5 . C6 . 1.391(4) yes
O5 . H5 . 0.79(3) no
C6 . O61 . 1.375(3) yes
C6 . C7 . 1.371(4) yes
O61 . C62 . 1.430(4) yes
C62 . H621 . 0.968 no
C62 . H622 . 0.962 no
C62 . H623 . 0.959 no
C7 . C8 . 1.389(4) yes
C7 . H7 . 0.937 no
C8 . C9 . 1.372(4) yes
C8 . H8 . 0.934 no
C9 . H9 . 0.931 no

loop_
_cod_related_entry_id
_cod_related_entry_database
_cod_related_entry_code
1 ChemSpider 14481913
